data_2207410
loop_
_publ_author_name
'Zhang, Xian-Fa'
'Gao, Shan'
'Huo, Li-Hua'
'Zhao, Jing-Gui'

_publ_section_title
;<i>catena</i>-Poly[[[diaqua(1,10-phenanthroline-\k^2^<i>N</i>,<i>N</i>')nickel(II)]-\m-4-carboxylatophenoxyacetato-\k^2^<i>O</i>:<i>O</i>']
 monohydrate]
;
_journal_coeditor_code XU6070
_journal_issue 11
_journal_name_full 'Acta Crystallographica Section E'
_journal_page_first m2440
_journal_page_last m2442
_journal_paper_doi 10.1107/S160053680503480X
_journal_volume 61
_journal_year 2005
_chemical_formula_iupac '[Ni (C9 H6 O5) (C12 H8 N2) (H2 O)2] , H2 O'
_chemical_formula_moiety 'C21 H18 N2 Ni O7 , H2 O'
_chemical_formula_sum 'C21 H20 N2 Ni O8'
_chemical_formula_weight 487.08
_chemical_name_systematic
;
catena-Poly[[[diaqua(1,10-phenanthroline-\k^2^N,N')nickel(II)]-
\m-4-carboxylatophenoxyacetato-\k^2^O:O'] monohydrate]
;
_space_group_IT_number 14
_symmetry_cell_setting monoclinic
_symmetry_space_group_name_Hall '-P 2ybc'
_symmetry_space_group_name_H-M 'P 1 21/c 1'
_atom_sites_solution_hydrogens geom
_atom_sites_solution_primary direct
_atom_sites_solution_secondary difmap
_cell_angle_alpha 90.00
_cell_angle_beta 96.76(3)
_cell_angle_gamma 90.00
_cell_formula_units_Z 4
_cell_length_a 6.8077(14)
_cell_length_b 10.725(2)
_cell_length_c 27.313(6)
_cell_measurement_reflns_used 8221
_cell_measurement_temperature 295(2)
_cell_measurement_theta_max 27.5
_cell_measurement_theta_min 3.0
_cell_volume 1980.3(7)
_computing_cell_refinement RAPID-AUTO
_computing_data_collection 'RAPID-AUTO (Rigaku, 1998)'
_computing_data_reduction 'CrystalStructure (Rigaku/MSC, 2002)'
_computing_molecular_graphics 'ORTEPII (Johnson, 1976)'
_computing_publication_material SHELXL97
_computing_structure_refinement 'SHELXL97 (Sheldrick, 1997)'
_computing_structure_solution 'SHELXS97 (Sheldrick, 1997)'
_diffrn_ambient_temperature 295(2)
_diffrn_detector_area_resol_mean 10.00
_diffrn_measured_fraction_theta_full 1.00
_diffrn_measured_fraction_theta_max 1.00
_diffrn_measurement_device_type 'Rigaku R-AXIS RAPID'
_diffrn_measurement_method \w
_diffrn_radiation_monochromator graphite
_diffrn_radiation_source 'fine-focus sealed tube'
_diffrn_radiation_type MoK\a
_diffrn_radiation_wavelength 0.71073
_diffrn_reflns_av_R_equivalents 0.017
_diffrn_reflns_av_sigmaI/netI 0.029
_diffrn_reflns_limit_h_max 8
_diffrn_reflns_limit_h_min -8
_diffrn_reflns_limit_k_max 13
_diffrn_reflns_limit_k_min -13
_diffrn_reflns_limit_l_max 35
_diffrn_reflns_limit_l_min -35
_diffrn_reflns_number 8696
_diffrn_reflns_theta_full 27.5
_diffrn_reflns_theta_max 27.5
_diffrn_reflns_theta_min 3.0
_diffrn_standards_decay_% 0
_diffrn_standards_interval_count 0
_diffrn_standards_interval_time 0
_diffrn_standards_number 0
_exptl_absorpt_coefficient_mu 1.035
_exptl_absorpt_correction_T_max 0.835
_exptl_absorpt_correction_T_min 0.707
_exptl_absorpt_correction_type multi-scan
_exptl_absorpt_process_details '(ABSCOR; Higashi, 1995)'
_exptl_crystal_colour green
_exptl_crystal_density_diffrn 1.634
_exptl_crystal_density_method 'not measured'
_exptl_crystal_description prism
_exptl_crystal_F_000 1008
_exptl_crystal_size_max 0.36
_exptl_crystal_size_mid 0.25
_exptl_crystal_size_min 0.18
_refine_diff_density_max 0.38
_refine_diff_density_min -0.27
_refine_ls_extinction_method none
_refine_ls_goodness_of_fit_ref 1.026
_refine_ls_hydrogen_treatment mixed
_refine_ls_matrix_type full
_refine_ls_number_parameters 307
_refine_ls_number_reflns 4528
_refine_ls_number_restraints 9
_refine_ls_restrained_S_all 1.026
_refine_ls_R_factor_all 0.044
_refine_ls_R_factor_gt 0.033
_refine_ls_shift/su_max 0.002
_refine_ls_shift/su_mean 0.000
_refine_ls_structure_factor_coef Fsqd
_refine_ls_weighting_details 'calc w = 1/[\s^2^(Fo^2^)+(0.048P)^2^] where P = (Fo^2^+2Fc^2^)/3'
_refine_ls_weighting_scheme calc
_refine_ls_wR_factor_gt 0.079
_refine_ls_wR_factor_ref 0.082
_reflns_number_gt 3552
_reflns_number_total 4528
_reflns_threshold_expression I>2\s(I)
_cod_data_source_file xu6070.cif
_cod_data_source_block I
_cod_original_sg_symbol_H-M 'P 21/c'
_cod_database_code 2207410
_cod_database_fobs_code 2207410

loop_
_symmetry_equiv_pos_as_xyz
'x, y, z'
'-x, y+1/2, -z+1/2'
'-x, -y, -z'
'x, -y-1/2, z-1/2'

loop_
_atom_site_label
_atom_site_fract_x
_atom_site_fract_y
_atom_site_fract_z
_atom_site_U_iso_or_equiv
_atom_site_adp_type
_atom_site_calc_flag
_atom_site_refinement_flags
_atom_site_occupancy
_atom_site_type_symbol
Ni1 0.40077(3) 0.55288(2) 0.624962(8) 0.02889(8) Uani d . 1 Ni
O1W 0.6128(2) 0.57182(13) 0.57751(5) 0.0381(3) Uani d D 1 O
H1W1 0.577(3) 0.6143(19) 0.5513(6) 0.057 Uiso d D 1 H
H1W2 0.721(2) 0.602(2) 0.5913(7) 0.057 Uiso d D 1 H
O2W 0.1832(2) 0.52520(13) 0.67435(5) 0.0368(3) Uani d D 1 O
H2W1 0.145(3) 0.4554(11) 0.6613(8) 0.055 Uiso d D 1 H
H2W2 0.106(3) 0.5806(14) 0.6594(8) 0.055 Uiso d D 1 H
O3W 0.5337(2) 0.68922(17) 0.48969(6) 0.0512(4) Uani d D 1 O
H3W1 0.4129(18) 0.706(2) 0.4816(9) 0.077 Uiso d D 1 H
H3W2 0.577(3) 0.641(2) 0.4691(8) 0.077 Uiso d D 1 H
O1 0.2400(2) 0.45074(12) 0.57128(5) 0.0372(3) Uani d . 1 O
O2 0.0519(2) 0.33772(13) 0.61654(5) 0.0460(4) Uani d . 1 O
O3 -0.1452(2) 0.23046(12) 0.53589(5) 0.0398(3) Uani d . 1 O
O4 0.27128(19) -0.28304(12) 0.60043(5) 0.0363(3) Uani d . 1 O
O5 -0.0357(2) -0.31731(13) 0.61806(6) 0.0443(4) Uani d . 1 O
C1 0.1014(3) 0.37404(17) 0.57728(7) 0.0332(4) Uani d . 1 C
C2 -0.0067(3) 0.32660(17) 0.52893(7) 0.0372(5) Uani d . 1 C
H2A -0.0759 0.3956 0.5116 0.045 Uiso calc R 1 H
H2B 0.0894 0.2951 0.5085 0.045 Uiso calc R 1 H
C3 -0.0754(3) 0.11548(16) 0.55165(7) 0.0332(4) Uani d . 1 C
C4 0.1214(3) 0.08004(17) 0.55450(8) 0.0356(4) Uani d . 1 C
H4 0.2173 0.1358 0.5465 0.043 Uiso calc R 1 H
C5 0.1723(3) -0.04018(17) 0.56951(7) 0.0351(4) Uani d . 1 C
H5 0.3038 -0.0649 0.5711 0.042 Uiso calc R 1 H
C6 0.0337(3) -0.12459(16) 0.58221(7) 0.0309(4) Uani d . 1 C
C7 -0.1631(3) -0.08685(18) 0.57897(8) 0.0366(4) Uani d . 1 C
H7 -0.2589 -0.1422 0.5874 0.044 Uiso calc R 1 H
C8 -0.2172(3) 0.03204(18) 0.56338(8) 0.0385(5) Uani d . 1 C
H8 -0.3493 0.0560 0.5608 0.046 Uiso calc R 1 H
C9 0.0934(3) -0.25143(17) 0.60100(7) 0.0317(4) Uani d . 1 C
N2 0.5556(2) 0.40101(15) 0.65911(6) 0.0324(3) Uani d . 1 N
N1 0.5744(2) 0.64317(15) 0.68166(6) 0.0322(3) Uani d . 1 N
C10 0.5892(3) 0.76409(18) 0.69113(8) 0.0377(4) Uani d . 1 C
H10 0.5300 0.8200 0.6679 0.045 Uiso calc R 1 H
C11 0.6909(3) 0.8112(2) 0.73489(8) 0.0437(5) Uani d . 1 C
H11 0.7001 0.8968 0.7401 0.052 Uiso calc R 1 H
C12 0.7755(3) 0.7308(2) 0.76947(8) 0.0444(5) Uani d . 1 C
H12 0.8385 0.7610 0.7992 0.053 Uiso calc R 1 H
C13 0.7679(3) 0.6024(2) 0.76032(7) 0.0378(5) Uani d . 1 C
C14 0.8568(3) 0.5105(2) 0.79387(8) 0.0456(5) Uani d . 1 C
H14 0.9203 0.5356 0.8243 0.055 Uiso calc R 1 H
C15 0.8504(3) 0.3881(2) 0.78222(8) 0.0436(5) Uani d . 1 C
H15 0.9105 0.3305 0.8046 0.052 Uiso calc R 1 H
C16 0.7528(3) 0.3457(2) 0.73596(7) 0.0373(4) Uani d . 1 C
C17 0.7415(3) 0.2199(2) 0.72176(8) 0.0419(5) Uani d . 1 C
H17 0.7992 0.1585 0.7428 0.050 Uiso calc R 1 H
C18 0.6453(3) 0.1888(2) 0.67700(8) 0.0451(5) Uani d . 1 C
H18 0.6412 0.1062 0.6666 0.054 Uiso calc R 1 H
C19 0.5528(3) 0.28166(19) 0.64668(8) 0.0396(5) Uani d . 1 C
H19 0.4861 0.2586 0.6164 0.048 Uiso calc R 1 H
C20 0.6584(3) 0.43341(18) 0.70285(7) 0.0320(4) Uani d . 1 C
C21 0.6665(3) 0.56290(18) 0.71523(7) 0.0312(4) Uani d . 1 C

loop_
_atom_site_aniso_label
_atom_site_aniso_U_11
_atom_site_aniso_U_22
_atom_site_aniso_U_33
_atom_site_aniso_U_12
_atom_site_aniso_U_13
_atom_site_aniso_U_23
Ni1 0.03072(14) 0.02585(12) 0.02898(13) -0.00082(10) -0.00113(9) 0.00096(9)
O1W 0.0331(8) 0.0446(8) 0.0359(7) -0.0031(6) 0.0009(6) 0.0032(6)
O2W 0.0415(8) 0.0342(7) 0.0341(7) -0.0006(6) 0.0014(6) 0.0024(6)
O3W 0.0432(9) 0.0638(11) 0.0468(9) 0.0114(8) 0.0056(7) 0.0018(8)
O1 0.0380(8) 0.0374(7) 0.0353(7) -0.0081(6) 0.0006(6) -0.0036(6)
O2 0.0586(10) 0.0390(8) 0.0402(8) -0.0136(7) 0.0052(7) 0.0006(7)
O3 0.0345(7) 0.0251(6) 0.0563(9) -0.0012(6) -0.0088(7) 0.0035(6)
O4 0.0335(7) 0.0311(7) 0.0436(8) 0.0025(6) 0.0013(6) 0.0071(6)
O5 0.0354(8) 0.0388(8) 0.0574(9) -0.0048(6) 0.0000(7) 0.0150(7)
C1 0.0332(10) 0.0257(9) 0.0394(11) 0.0016(8) -0.0016(8) -0.0001(8)
C2 0.0394(11) 0.0285(9) 0.0409(11) -0.0058(8) -0.0074(9) 0.0029(8)
C3 0.0366(10) 0.0254(9) 0.0356(10) 0.0003(8) -0.0044(8) -0.0013(7)
C4 0.0333(10) 0.0288(9) 0.0433(11) -0.0041(8) -0.0008(8) -0.0005(8)
C5 0.0312(10) 0.0341(10) 0.0384(10) 0.0016(8) -0.0018(8) 0.0009(8)
C6 0.0318(10) 0.0287(9) 0.0310(9) 0.0006(8) -0.0011(8) -0.0005(7)
C7 0.0346(11) 0.0302(9) 0.0449(11) -0.0025(8) 0.0040(9) 0.0026(8)
C8 0.0299(10) 0.0337(10) 0.0510(12) 0.0013(8) 0.0012(9) -0.0008(9)
C9 0.0351(10) 0.0294(9) 0.0287(9) -0.0034(8) -0.0037(8) -0.0022(7)
N2 0.0345(9) 0.0319(8) 0.0297(8) 0.0002(7) -0.0005(7) 0.0010(6)
N1 0.0307(8) 0.0315(8) 0.0344(8) 0.0006(7) 0.0038(7) -0.0026(7)
C10 0.0359(11) 0.0329(10) 0.0448(11) -0.0023(8) 0.0073(9) -0.0020(9)
C11 0.0372(12) 0.0416(11) 0.0531(13) -0.0080(9) 0.0092(10) -0.0167(10)
C12 0.0339(11) 0.0581(13) 0.0411(11) -0.0075(10) 0.0036(9) -0.0172(10)
C13 0.0290(10) 0.0514(12) 0.0329(10) -0.0031(9) 0.0028(8) -0.0048(9)
C14 0.0357(11) 0.0709(15) 0.0287(10) -0.0014(11) -0.0027(9) -0.0005(10)
C15 0.0356(11) 0.0603(14) 0.0339(11) 0.0057(10) -0.0001(9) 0.0112(10)
C16 0.0291(10) 0.0477(12) 0.0354(10) 0.0055(9) 0.0045(8) 0.0092(9)
C17 0.0361(11) 0.0413(11) 0.0483(12) 0.0114(9) 0.0046(9) 0.0144(9)
C18 0.0504(13) 0.0331(10) 0.0527(13) 0.0083(9) 0.0099(11) 0.0020(9)
C19 0.0455(12) 0.0342(10) 0.0387(11) 0.0029(9) 0.0032(9) -0.0003(9)
C20 0.0283(9) 0.0357(10) 0.0323(9) 0.0043(8) 0.0049(7) 0.0028(8)
C21 0.0271(9) 0.0372(10) 0.0292(9) 0.0003(8) 0.0031(7) -0.0018(8)

loop_
_atom_type_symbol
_atom_type_description
_atom_type_scat_dispersion_real
_atom_type_scat_dispersion_imag
_atom_type_scat_source
C C 0.0033 0.0016 'International Tables Vol C Tables 4.2.6.8 and 6.1.1.4'
H H 0.0000 0.0000 'International Tables Vol C Tables 4.2.6.8 and 6.1.1.4'
N N 0.0061 0.0033 'International Tables Vol C Tables 4.2.6.8 and 6.1.1.4'
O O 0.0106 0.0060 'International Tables Vol C Tables 4.2.6.8 and 6.1.1.4'
Ni Ni 0.3393 1.1124 'International Tables Vol C Tables 4.2.6.8 and 6.1.1.4'

loop_
_geom_angle_atom_site_label_1
_geom_angle_atom_site_label_2
_geom_angle_atom_site_label_3
_geom_angle_site_symmetry_1
_geom_angle_site_symmetry_3
_geom_angle
_geom_angle_publ_flag
O1 Ni1 N1 . . 175.35(6) yes
O1 Ni1 N2 . . 95.82(6) yes
O1 Ni1 O1W . . 87.55(6) yes
O1 Ni1 O2W . . 91.48(6) yes
O1 Ni1 O4 . 1_565 93.00(6) yes
O4 Ni1 N1 1_565 . 91.64(6) yes
O4 Ni1 N2 1_565 . 171.14(6) yes
O4 Ni1 O1W 1_565 . 90.92(6) yes
O4 Ni1 O2W 1_565 . 91.28(6) yes
O1W Ni1 N1 . . 92.52(6) yes
O1W Ni1 N2 . . 90.21(6) yes
O1W Ni1 O2W . . 177.65(6) yes
O2W Ni1 N1 . . 88.28(6) yes
O2W Ni1 N2 . . 87.75(6) yes
N1 Ni1 N2 . . 79.53(6) yes
Ni1 O1W H1W1 . . 115.1(16) no
Ni1 O1W H1W2 . . 113.1(16) no
Ni1 O2W H2W1 . . 93.3(18) no
Ni1 O2W H2W2 . . 91.9(17) no
O1 C1 C2 . . 113.16(17) no
O2 C1 C2 . . 119.91(18) no
O2 C1 O1 . . 126.93(18) no
O3 C2 C1 . . 112.72(16) no
O3 C2 H2A . . 109.0 no
O3 C2 H2B . . 109.0 no
O3 C3 C4 . . 124.10(18) no
O3 C3 C8 . . 115.44(17) no
O4 C9 C6 . . 117.68(17) no
O4 C9 O5 . . 124.59(18) no
O5 C9 C6 . . 117.68(17) no
N1 C10 C11 . . 122.5(2) no
N1 C10 H10 . . 118.7 no
N1 C21 C13 . . 122.81(18) no
N1 C21 C20 . . 117.06(16) no
N1 Ni1 N2 . . 79.53(6) no
N1 Ni1 O2W . . 88.27(6) no
N2 C19 C18 . . 123.03(19) no
N2 C19 H19 . . 118.5 no
N2 C20 C16 . . 122.94(18) no
N2 C20 C21 . . 117.32(16) no
C1 C2 H2A . . 109.0 no
C1 C2 H2B . . 109.0 no
C1 O1 Ni1 . . 126.53(13) no
C3 C4 H4 . . 120.7 no
C3 C8 H8 . . 119.9 no
C3 O3 C2 . . 118.82(15) no
C4 C5 H5 . . 119.0 no
C5 C4 C3 . . 118.56(19) no
C5 C4 H4 . . 120.7 no
C5 C6 C7 . . 118.31(17) no
C5 C6 C9 . . 121.12(17) no
C6 C5 C4 . . 122.05(19) no
C6 C5 H5 . . 119.0 no
C6 C7 H7 . . 119.7 no
C7 C6 C9 . . 120.52(17) no
C7 C8 C3 . . 120.13(19) no
C7 C8 H8 . . 119.9 no
C8 C3 C4 . . 120.43(17) no
C8 C7 C6 . . 120.51(19) no
C8 C7 H7 . . 119.7 no
C9 O4 Ni1 . 1_545 127.27(12) no
C10 C11 H11 . . 120.3 no
C10 N1 C21 . . 118.10(17) no
C10 N1 Ni1 . . 128.82(14) no
C11 C10 H10 . . 118.7 no
C11 C12 C13 . . 119.83(19) no
C11 C12 H12 . . 120.1 no
C12 C11 C10 . . 119.4(2) no
C12 C11 H11 . . 120.3 no
C12 C13 C14 . . 124.0(2) no
C12 C13 C21 . . 117.21(19) no
C13 C12 H12 . . 120.1 no
C13 C14 H14 . . 119.4 no
C13 C21 C20 . . 120.12(17) no
C14 C15 C16 . . 121.08(19) no
C14 C15 H15 . . 119.5 no
C15 C14 C13 . . 121.28(19) no
C15 C14 H14 . . 119.4 no
C16 C15 H15 . . 119.5 no
C16 C17 H17 . . 120.3 no
C16 C20 C21 . . 119.73(18) no
C17 C16 C15 . . 123.70(19) no
C17 C16 C20 . . 117.33(19) no
C17 C18 C19 . . 119.6(2) no
C17 C18 H18 . . 120.2 no
C18 C17 C16 . . 119.34(18) no
C18 C17 H17 . . 120.3 no
C18 C19 H19 . . 118.5 no
C19 C18 H18 . . 120.2 no
C19 N2 C20 . . 117.65(17) no
C19 N2 Ni1 . . 130.17(13) no
C20 C16 C15 . . 119.0(2) no
C20 N2 Ni1 . . 111.87(12) no
C21 C13 C14 . . 118.8(2) no
C21 N1 Ni1 . . 112.70(12) no
H1W1 O1W H1W2 . . 108.0(14) no
H2A C2 H2B . . 107.8 no
H2W1 O2W H2W2 . . 105.4(13) no
H3W1 O3W H3W2 . . 111.3(15) no

loop_
_geom_bond_atom_site_label_1
_geom_bond_atom_site_label_2
_geom_bond_site_symmetry_2
_geom_bond_distance
_geom_bond_publ_flag
Ni1 O1 . 2.0421(14) yes
Ni1 O4 1_565 2.0454(13) yes
Ni1 O1W . 2.0605(16) yes
Ni1 O2W . 2.1384(16) yes
Ni1 N1 . 2.0740(16) yes
Ni1 N2 . 2.0983(16) yes
O1 C1 . 1.277(2) yes
O2 C1 . 1.225(2) yes
O4 C9 . 1.259(2) yes
O5 C9 . 1.259(2) yes
O1W H1W1 . 0.86(2) no
O1W H1W2 . 0.85(2) no
O2W H2W1 . 0.85(2) no
O2W H2W2 . 0.86(2) no
O3W H3W1 . 0.84(2) no
O3W H3W2 . 0.84(2) no
O3 C3 . 1.372(2) no
O3 C2 . 1.425(2) no
O4 Ni1 1_545 2.0454(13) no
C1 C2 . 1.522(3) no
C2 H2A . 0.9700 no
C2 H2B . 0.9700 no
C3 C8 . 1.381(3) no
C3 C4 . 1.386(3) no
C4 C5 . 1.384(3) no
C4 H4 . 0.9300 no
C5 C6 . 1.381(3) no
C5 H5 . 0.9300 no
C6 C7 . 1.392(3) no
C6 C9 . 1.493(2) no
C7 C8 . 1.380(3) no
C7 H7 . 0.9300 no
C8 H8 . 0.9300 no
N2 C19 . 1.324(2) no
N2 C20 . 1.357(2) no
N1 C10 . 1.324(2) no
N1 C21 . 1.356(2) no
C10 C11 . 1.403(3) no
C10 H10 . 0.9300 no
C11 C12 . 1.356(3) no
C11 H11 . 0.9300 no
C12 C13 . 1.400(3) no
C12 H12 . 0.9300 no
C13 C21 . 1.404(3) no
C13 C14 . 1.430(3) no
C14 C15 . 1.350(3) no
C14 H14 . 0.9300 no
C15 C16 . 1.431(3) no
C15 H15 . 0.9300 no
C16 C17 . 1.403(3) no
C16 C20 . 1.407(3) no
C17 C18 . 1.359(3) no
C17 H17 . 0.9300 no
C18 C19 . 1.397(3) no
C18 H18 . 0.9300 no
C19 H19 . 0.9300 no
C20 C21 . 1.429(3) no

loop_
_geom_hbond_atom_site_label_D
_geom_hbond_atom_site_label_H
_geom_hbond_atom_site_label_A
_geom_hbond_site_symmetry_A
_geom_hbond_distance_DH
_geom_hbond_distance_HA
_geom_hbond_distance_DA
_geom_hbond_angle_DHA
_geom_hbond_publ_flag
O2W H2W1 O2 . 0.86(2) 1.82(2) 2.646(2) 162(2) yes
O2W H2W2 O5 1_565 0.86(2) 1.77(2) 2.626(2) 169(2) yes
O1W H1W1 O3W . 0.86(2) 1.84(2) 2.706(2) 170(2) yes
O1W H1W2 O5 1_665 0.85(2) 1.93(2) 2.783(2) 175(2) yes
O3W H3W2 O1 3_666 0.84(2) 2.01(2) 2.829(2) 163(2) yes
O3W H3W1 O3 3_566 0.84(2) 1.95(2) 2.791(2) 172(3) yes

loop_
_geom_torsion_atom_site_label_1
_geom_torsion_atom_site_label_2
_geom_torsion_atom_site_label_3
_geom_torsion_atom_site_label_4
_geom_torsion_site_symmetry_1
_geom_torsion
_geom_torsion_publ_flag
C3 O3 C2 C1 . -70.3(2) no
Ni1 N1 C10 C11 . 170.45(15) no
Ni1 N1 C21 C13 . -170.38(15) no
Ni1 N1 C21 C20 . 10.1(2) no
Ni1 N2 C19 C18 . -171.24(16) no
Ni1 N2 C20 C16 . 171.32(15) no
Ni1 N2 C20 C21 . -7.8(2) no
Ni1 O1 C1 C2 . 172.20(12) no
Ni1 O1 C1 O2 . -7.9(3) no
Ni1 O4 C9 C6 1_545 178.35(11) no
Ni1 O4 C9 O5 1_545 1.2(3) no
O1 C1 C2 O3 . 173.13(16) no
O1 Ni1 N2 C19 . 3.44(19) no
O1 Ni1 N2 C20 . -169.97(13) no
O1W Ni1 N1 C10 . 86.74(18) no
O1W Ni1 N1 C21 . -100.53(13) no
O1W Ni1 N2 C19 . -84.11(19) no
O1W Ni1 N2 C20 . 102.47(14) no
O1W Ni1 O1 C1 . 159.66(15) no
O2 C1 C2 O3 . -6.7(3) no
O2W Ni1 N1 C10 . -95.48(18) no
O2W Ni1 N1 C21 . 77.25(13) no
O2W Ni1 N2 C19 . 94.71(19) no
O2W Ni1 N2 C20 . -78.71(14) no
O2W Ni1 O1 C1 . -18.20(15) no
O3 C3 C4 C5 . -177.94(18) no
O3 C3 C8 C7 . 179.09(18) no
O4 Ni1 N1 C10 1_565 -4.25(18) no
O4 Ni1 N1 C21 1_565 168.48(13) no
O4 Ni1 O1 C1 1_565 -109.56(15) no
N1 C10 C11 C12 . -1.0(3) no
N1 Ni1 N2 C19 . -176.6(2) no
N1 Ni1 N2 C20 . 9.95(13) no
N2 C20 C21 C13 . 178.99(18) no
N2 C20 C21 N1 . -1.5(3) no
N2 Ni1 N1 C10 . 176.49(19) no
N2 Ni1 N1 C21 . -10.78(13) no
N2 Ni1 O1 C1 . 69.69(15) no
C2 O3 C3 C4 . -9.9(3) no
C2 O3 C3 C8 . 172.31(18) no
C3 C4 C5 C6 . -0.8(3) no
C4 C3 C8 C7 . 1.2(3) no
C4 C5 C6 C7 . 0.9(3) no
C4 C5 C6 C9 . -176.52(18) no
C5 C6 C7 C8 . 0.1(3) no
C5 C6 C9 O4 . -6.6(3) no
C5 C6 C9 O5 . 170.67(18) no
C6 C7 C8 C3 . -1.1(3) no
C7 C6 C9 O4 . 175.97(18) no
C7 C6 C9 O5 . -6.7(3) no
C8 C3 C4 C5 . -0.3(3) no
C9 C6 C7 C8 . 177.51(18) no
C10 C11 C12 C13 . 2.7(3) no
C10 N1 C21 C13 . 3.2(3) no
C10 N1 C21 C20 . -176.32(18) no
C11 C12 C13 C14 . 178.4(2) no
C11 C12 C13 C21 . -1.5(3) no
C12 C13 C14 C15 . -177.6(2) no
C12 C13 C21 C20 . 177.99(19) no
C12 C13 C21 N1 . -1.5(3) no
C13 C14 C15 C16 . -0.5(3) no
C14 C13 C21 C20 . -1.8(3) no
C14 C13 C21 N1 . 178.64(18) no
C14 C15 C16 C17 . 179.9(2) no
C14 C15 C16 C20 . -1.5(3) no
C15 C16 C17 C18 . 180.0(2) no
C15 C16 C20 C21 . 1.8(3) no
C15 C16 C20 N2 . -177.25(18) no
C16 C17 C18 C19 . -2.5(3) no
C16 C20 C21 C13 . -0.2(3) no
C16 C20 C21 N1 . 179.39(18) no
C17 C16 C20 C21 . -179.50(18) no
C17 C16 C20 N2 . 1.4(3) no
C17 C18 C19 N2 . 0.9(3) no
C19 N2 C20 C16 . -3.0(3) no
C19 N2 C20 C21 . 177.88(18) no
C20 C16 C17 C18 . 1.4(3) no
C20 N2 C19 C18 . 1.9(3) no
C21 C13 C14 C15 . 2.2(3) no
C21 N1 C10 C11 . -1.9(3) no
